data_2221110
loop_
_publ_author_name
'Chen, Lei'
'Cheng, Wei'
'Song, Guang-Liang'
'Zhu, Hong-Jun'

_publ_section_title
;
 9-Butyl-9<i>H</i>-carbazole
;
_journal_coeditor_code IM2093
_journal_issue 3
_journal_name_full 'Acta Crystallographica Section E'
_journal_page_first o574
_journal_paper_doi 10.1107/S1600536809005583
_journal_volume 65
_journal_year 2009
_chemical_formula_iupac 'C16 H17 N'
_chemical_formula_moiety 'C16 H17 N'
_chemical_formula_sum 'C16 H17 N'
_chemical_formula_weight 223.31
_chemical_name_systematic
;
9-Butyl-9<i>H</i>-carbazole
;
_space_group_IT_number 19
_symmetry_cell_setting orthorhombic
_symmetry_space_group_name_Hall 'P 2ac 2ab'
_symmetry_space_group_name_H-M 'P 21 21 21'
_atom_sites_solution_hydrogens geom
_atom_sites_solution_primary direct
_atom_sites_solution_secondary difmap
_audit_creation_method SHELXL-97
_cell_angle_alpha 90.00
_cell_angle_beta 90.00
_cell_angle_gamma 90.00
_cell_formula_units_Z 4
_cell_length_a 5.5440(10)
_cell_length_b 11.276(2)
_cell_length_c 20.369(4)
_cell_measurement_reflns_used 25
_cell_measurement_temperature 298(2)
_cell_measurement_theta_max 13
_cell_measurement_theta_min 9
_cell_volume 1273.4(4)
_computing_cell_refinement 'CAD-4 EXPRESS (Enraf--Nonius, 1994)'
_computing_data_collection 'CAD-4 EXPRESS (Enraf--Nonius, 1994)'
_computing_data_reduction 'XCAD4 (Harms & Wocadlo, 1995)'
_computing_molecular_graphics 'SHELXTL (Sheldrick, 2008)'
_computing_publication_material 'SHELXTL (Sheldrick, 2008)'
_computing_structure_refinement 'SHELXL97 (Sheldrick, 2008)'
_computing_structure_solution 'SHELXS97 (Sheldrick, 2008)'
_diffrn_ambient_temperature 298(2)
_diffrn_measured_fraction_theta_full 0.999
_diffrn_measured_fraction_theta_max 0.999
_diffrn_measurement_device_type 'Enraf--Nonius CAD-4'
_diffrn_measurement_method \w/2\q
_diffrn_radiation_monochromator graphite
_diffrn_radiation_source 'fine-focus sealed tube'
_diffrn_radiation_type MoK\a
_diffrn_radiation_wavelength 0.71073
_diffrn_reflns_av_R_equivalents 0.0616
_diffrn_reflns_av_sigmaI/netI 0.0619
_diffrn_reflns_limit_h_max 6
_diffrn_reflns_limit_h_min 0
_diffrn_reflns_limit_k_max 13
_diffrn_reflns_limit_k_min 0
_diffrn_reflns_limit_l_max 24
_diffrn_reflns_limit_l_min -24
_diffrn_reflns_number 2671
_diffrn_reflns_theta_full 25.28
_diffrn_reflns_theta_max 25.28
_diffrn_reflns_theta_min 2.00
_diffrn_standards_decay_% 1
_diffrn_standards_interval_count 200
_diffrn_standards_interval_time 120
_diffrn_standards_number 3
_exptl_absorpt_coefficient_mu 0.067
_exptl_absorpt_correction_T_max 0.9933
_exptl_absorpt_correction_T_min 0.9801
_exptl_absorpt_correction_type psi-scan
_exptl_absorpt_process_details '(North <i>et al.</i>,  1968)'
_exptl_crystal_colour colourless
_exptl_crystal_density_diffrn 1.165
_exptl_crystal_density_method 'not measured'
_exptl_crystal_description needle
_exptl_crystal_F_000 480
_exptl_crystal_size_max 0.30
_exptl_crystal_size_mid 0.20
_exptl_crystal_size_min 0.10
_refine_diff_density_max 0.166
_refine_diff_density_min -0.142
_refine_ls_extinction_method none
_refine_ls_goodness_of_fit_ref 1.000
_refine_ls_hydrogen_treatment constr
_refine_ls_matrix_type full
_refine_ls_number_parameters 154
_refine_ls_number_reflns 1372
_refine_ls_number_restraints 0
_refine_ls_restrained_S_all 1.000
_refine_ls_R_factor_all 0.0836
_refine_ls_R_factor_gt 0.0589
_refine_ls_shift/su_max 0.000
_refine_ls_shift/su_mean 0.000
_refine_ls_structure_factor_coef Fsqd
_refine_ls_weighting_details 'calc w=1/[\s^2^(Fo^2^)+(0.06P)^2^+0.13P] where P=(Fo^2^+2Fc^2^)/3'
_refine_ls_weighting_scheme calc
_refine_ls_wR_factor_gt 0.1290
_refine_ls_wR_factor_ref 0.1465
_reflns_number_gt 1500
_reflns_number_total 1372
_reflns_threshold_expression I>2\s(I)
_cod_data_source_file im2093.cif
_cod_data_source_block I
_cod_depositor_comments
;
The following automatic conversions were performed:
'_symmetry_cell_setting' value 'Orthorhombic' changed to 'orthorhombic'
according to '/home/saulius/struct/CIF-dictionaries/cif_core.dic'
dictionary named 'cif_core.dic' version 2.4.1 from 2010-06-29.

Automatic conversion script
Id: cif_fix_enum 1527 2010-12-29 10:47:43Z saulius 

The following automatic conversions were performed:

'_symmetry_cell_setting' value 'Orthorhombic' changed to
'orthorhombic' according to
/home/saulius/struct/CIF-dictionaries/cif_core.dic dictionary named
'cif_core.dic' version 2.4.1 from 2010-06-29.

Automatic conversion script
Id: cif_fix_values 1715 2011-07-08 13:25:40Z adriana 
;
_cod_database_code 2221110
_cod_database_fobs_code 2221110

loop_
_symmetry_equiv_pos_as_xyz
'x, y, z'
'-x+1/2, -y, z+1/2'
'-x, y+1/2, -z+1/2'
'x+1/2, -y+1/2, -z'

loop_
_atom_site_type_symbol
_atom_site_label
_atom_site_fract_x
_atom_site_fract_y
_atom_site_fract_z
_atom_site_U_iso_or_equiv
_atom_site_adp_type
_atom_site_calc_flag
_atom_site_refinement_flags
_atom_site_occupancy
_atom_site_disorder_assembly
_atom_site_disorder_group
N N 0.1136(6) 0.1561(2) 0.16013(14) 0.0639(8) Uani d . 1 . .
C C1 -0.0693(11) -0.1920(4) 0.0678(2) 0.1075(18) Uani d . 1 . .
H H1A -0.2201 -0.2294 0.0782 0.161 Uiso calc R 1 . .
H H1B 0.0570 -0.2502 0.0680 0.161 Uiso calc R 1 . .
H H1C -0.0796 -0.1563 0.0251 0.161 Uiso calc R 1 . .
C C2 -0.0144(8) -0.0965(3) 0.1188(2) 0.0770(12) Uani d . 1 . .
H H2A -0.1447 -0.0391 0.1191 0.092 Uiso calc R 1 . .
H H2B -0.0074 -0.1329 0.1619 0.092 Uiso calc R 1 . .
C C3 0.2163(8) -0.0341(3) 0.10593(19) 0.0748(12) Uani d . 1 . .
H H3A 0.2051 0.0050 0.0636 0.090 Uiso calc R 1 . .
H H3B 0.3441 -0.0926 0.1030 0.090 Uiso calc R 1 . .
C C4 0.2869(8) 0.0583(3) 0.1576(2) 0.0784(12) Uani d . 1 . .
H H4A 0.2952 0.0205 0.2003 0.094 Uiso calc R 1 . .
H H4B 0.4456 0.0894 0.1474 0.094 Uiso calc R 1 . .
C C5 -0.0714(7) 0.1694(3) 0.20522(18) 0.0642(9) Uani d . 1 . .
C C6 -0.1348(8) 0.0987(4) 0.25810(19) 0.0764(12) Uani d . 1 . .
H H6A -0.0507 0.0294 0.2676 0.092 Uiso calc R 1 . .
C C7 -0.3244(11) 0.1343(4) 0.2957(2) 0.0937(15) Uani d . 1 . .
H H7A -0.3660 0.0899 0.3325 0.112 Uiso calc R 1 . .
C C8 -0.4570(10) 0.2346(4) 0.2807(2) 0.0953(15) Uani d . 1 . .
H H8A -0.5891 0.2548 0.3065 0.114 Uiso calc R 1 . .
C C9 -0.3964(8) 0.3046(4) 0.2283(2) 0.0810(12) Uani d . 1 . .
H H9A -0.4878 0.3713 0.2182 0.097 Uiso calc R 1 . .
C C10 -0.1954(7) 0.2748(3) 0.18976(18) 0.0620(9) Uani d . 1 . .
C C11 -0.0777(7) 0.3272(3) 0.13483(17) 0.0621(9) Uani d . 1 . .
C C12 -0.1083(9) 0.4315(3) 0.0996(2) 0.0741(12) Uani d . 1 . .
H H12A -0.2352 0.4824 0.1095 0.089 Uiso calc R 1 . .
C C13 0.0510(11) 0.4591(3) 0.0499(2) 0.0903(15) Uani d . 1 . .
H H13A 0.0320 0.5295 0.0266 0.108 Uiso calc R 1 . .
C C14 0.2388(11) 0.3834(4) 0.0341(2) 0.0879(14) Uani d . 1 . .
H H14A 0.3439 0.4040 0.0004 0.105 Uiso calc R 1 . .
C C15 0.2736(9) 0.2782(3) 0.06719(19) 0.0759(11) Uani d . 1 . .
H H15A 0.3981 0.2269 0.0559 0.091 Uiso calc R 1 . .
C C16 0.1142(7) 0.2517(3) 0.11837(18) 0.0621(9) Uani d . 1 . .

loop_
_atom_site_aniso_label
_atom_site_aniso_U_11
_atom_site_aniso_U_22
_atom_site_aniso_U_33
_atom_site_aniso_U_12
_atom_site_aniso_U_13
_atom_site_aniso_U_23
N 0.0568(19) 0.0591(15) 0.0759(19) 0.0061(15) -0.0073(18) 0.0044(14)
C1 0.124(5) 0.098(3) 0.100(3) -0.004(4) -0.009(4) -0.027(3)
C2 0.069(3) 0.083(2) 0.079(3) -0.001(2) 0.012(3) -0.003(2)
C3 0.072(3) 0.069(2) 0.083(3) 0.009(2) 0.005(2) 0.002(2)
C4 0.071(3) 0.068(2) 0.097(3) 0.016(2) -0.007(3) 0.003(2)
C5 0.067(2) 0.0624(19) 0.063(2) -0.0042(19) -0.008(2) -0.0021(17)
C6 0.074(3) 0.086(3) 0.070(2) -0.010(2) -0.007(3) 0.005(2)
C7 0.106(4) 0.102(3) 0.073(3) -0.017(3) 0.011(3) -0.005(2)
C8 0.090(4) 0.117(3) 0.079(3) -0.015(3) 0.015(3) -0.035(3)
C9 0.069(3) 0.087(3) 0.087(3) 0.003(2) -0.004(3) -0.018(2)
C10 0.061(2) 0.066(2) 0.059(2) 0.0000(18) -0.002(2) -0.0108(17)
C11 0.062(2) 0.0638(18) 0.060(2) -0.002(2) -0.009(2) -0.0041(16)
C12 0.082(3) 0.061(2) 0.080(3) 0.010(2) -0.017(3) -0.0081(19)
C13 0.120(4) 0.069(2) 0.081(3) -0.006(3) -0.017(3) 0.005(2)
C14 0.100(4) 0.091(3) 0.072(3) -0.017(3) 0.004(3) 0.008(2)
C15 0.070(3) 0.077(2) 0.081(3) -0.006(2) 0.010(2) -0.002(2)
C16 0.061(2) 0.0595(17) 0.066(2) 0.0048(19) -0.004(2) -0.0030(17)

loop_
_atom_type_symbol
_atom_type_description
_atom_type_scat_dispersion_real
_atom_type_scat_dispersion_imag
_atom_type_scat_source
C C 0.0033 0.0000 'International Tables Vol C Tables 4.2.6.8 and 6.1.1.4'
H H 0.0000 0.0000 'International Tables Vol C Tables 4.2.6.8 and 6.1.1.4'
N N 0.0061 0.0000 'International Tables Vol C Tables 4.2.6.8 and 6.1.1.4'

loop_
_geom_angle_atom_site_label_1
_geom_angle_atom_site_label_2
_geom_angle_atom_site_label_3
_geom_angle_site_symmetry_1
_geom_angle_site_symmetry_3
_geom_angle
_geom_angle_publ_flag
C16 N C5 . . 109.1(3) ?
C16 N C4 . . 124.6(3) ?
C5 N C4 . . 126.2(3) ?
C2 C1 H1A . . 109.5 ?
C2 C1 H1B . . 109.5 ?
H1A C1 H1B . . 109.5 ?
C2 C1 H1C . . 109.5 ?
H1A C1 H1C . . 109.5 ?
H1B C1 H1C . . 109.5 ?
C3 C2 C1 . . 112.7(4) ?
C3 C2 H2A . . 109.0 ?
C1 C2 H2A . . 109.0 ?
C3 C2 H2B . . 109.0 ?
C1 C2 H2B . . 109.0 ?
H2A C2 H2B . . 107.8 ?
C2 C3 C4 . . 114.9(4) ?
C2 C3 H3A . . 108.5 ?
C4 C3 H3A . . 108.5 ?
C2 C3 H3B . . 108.5 ?
C4 C3 H3B . . 108.5 ?
H3A C3 H3B . . 107.5 ?
N C4 C3 . . 111.6(3) ?
N C4 H4A . . 109.3 ?
C3 C4 H4A . . 109.3 ?
N C4 H4B . . 109.3 ?
C3 C4 H4B . . 109.3 ?
H4A C4 H4B . . 108.0 ?
C6 C5 N . . 129.9(4) ?
C6 C5 C10 . . 122.4(4) ?
N C5 C10 . . 107.7(3) ?
C7 C6 C5 . . 117.7(4) ?
C7 C6 H6A . . 121.2 ?
C5 C6 H6A . . 121.2 ?
C6 C7 C8 . . 121.8(4) ?
C6 C7 H7A . . 119.1 ?
C8 C7 H7A . . 119.1 ?
C9 C8 C7 . . 120.9(5) ?
C9 C8 H8A . . 119.6 ?
C7 C8 H8A . . 119.6 ?
C8 C9 C10 . . 119.5(4) ?
C8 C9 H9A . . 120.2 ?
C10 C9 H9A . . 120.2 ?
C9 C10 C5 . . 117.7(4) ?
C9 C10 C11 . . 134.8(4) ?
C5 C10 C11 . . 107.6(3) ?
C12 C11 C16 . . 118.9(4) ?
C12 C11 C10 . . 134.5(4) ?
C16 C11 C10 . . 106.5(3) ?
C13 C12 C11 . . 119.5(4) ?
C13 C12 H12A . . 120.3 ?
C11 C12 H12A . . 120.3 ?
C12 C13 C14 . . 120.9(4) ?
C12 C13 H13A . . 119.6 ?
C14 C13 H13A . . 119.6 ?
C15 C14 C13 . . 121.5(4) ?
C15 C14 H14A . . 119.2 ?
C13 C14 H14A . . 119.2 ?
C14 C15 C16 . . 117.4(4) ?
C14 C15 H15A . . 121.3 ?
C16 C15 H15A . . 121.3 ?
N C16 C15 . . 129.1(4) ?
N C16 C11 . . 109.1(3) ?
C15 C16 C11 . . 121.8(3) ?

loop_
_geom_bond_atom_site_label_1
_geom_bond_atom_site_label_2
_geom_bond_site_symmetry_2
_geom_bond_distance
_geom_bond_publ_flag
N C16 . 1.373(4) ?
N C5 . 1.385(4) ?
N C4 . 1.463(4) ?
C1 C2 . 1.527(5) ?
C1 H1A . 0.9600 ?
C1 H1B . 0.9600 ?
C1 H1C . 0.9600 ?
C2 C3 . 1.483(6) ?
C2 H2A . 0.9700 ?
C2 H2B . 0.9700 ?
C3 C4 . 1.532(5) ?
C3 H3A . 0.9700 ?
C3 H3B . 0.9700 ?
C4 H4A . 0.9700 ?
C4 H4B . 0.9700 ?
C5 C6 . 1.385(5) ?
C5 C10 . 1.409(4) ?
C6 C7 . 1.361(6) ?
C6 H6A . 0.9300 ?
C7 C8 . 1.384(6) ?
C7 H7A . 0.9300 ?
C8 C9 . 1.369(5) ?
C8 H8A . 0.9300 ?
C9 C10 . 1.403(5) ?
C9 H9A . 0.9300 ?
C10 C11 . 1.423(5) ?
C11 C12 . 1.388(4) ?
C11 C16 . 1.403(5) ?
C12 C13 . 1.380(6) ?
C12 H12A . 0.9300 ?
C13 C14 . 1.384(6) ?
C13 H13A . 0.9300 ?
C14 C15 . 1.378(5) ?
C14 H14A . 0.9300 ?
C15 C16 . 1.399(5) ?
C15 H15A . 0.9300 ?

loop_
_geom_torsion_atom_site_label_1
_geom_torsion_atom_site_label_2
_geom_torsion_atom_site_label_3
_geom_torsion_atom_site_label_4
_geom_torsion_site_symmetry_1
_geom_torsion_site_symmetry_2
_geom_torsion_site_symmetry_3
_geom_torsion_site_symmetry_4
_geom_torsion
_geom_torsion_publ_flag
C1 C2 C3 C4 . . . . -177.0(3) ?
C16 N C4 C3 . . . . -82.4(4) ?
C5 N C4 C3 . . . . 99.4(4) ?
C2 C3 C4 N . . . . -64.0(4) ?
C16 N C5 C6 . . . . -176.8(4) ?
C4 N C5 C6 . . . . 1.6(6) ?
C16 N C5 C10 . . . . 2.0(4) ?
C4 N C5 C10 . . . . -179.6(3) ?
N C5 C6 C7 . . . . 178.7(4) ?
C10 C5 C6 C7 . . . . 0.1(5) ?
C5 C6 C7 C8 . . . . 2.6(6) ?
C6 C7 C8 C9 . . . . -2.3(7) ?
C7 C8 C9 C10 . . . . -0.7(6) ?
C8 C9 C10 C5 . . . . 3.2(5) ?
C8 C9 C10 C11 . . . . -177.5(4) ?
C6 C5 C10 C9 . . . . -3.0(5) ?
N C5 C10 C9 . . . . 178.1(3) ?
C6 C5 C10 C11 . . . . 177.6(3) ?
N C5 C10 C11 . . . . -1.3(4) ?
C9 C10 C11 C12 . . . . 3.9(7) ?
C5 C10 C11 C12 . . . . -176.8(4) ?
C9 C10 C11 C16 . . . . -179.1(4) ?
C5 C10 C11 C16 . . . . 0.2(4) ?
C16 C11 C12 C13 . . . . -0.6(5) ?
C10 C11 C12 C13 . . . . 176.1(4) ?
C11 C12 C13 C14 . . . . 0.8(6) ?
C12 C13 C14 C15 . . . . 0.1(7) ?
C13 C14 C15 C16 . . . . -1.2(6) ?
C5 N C16 C15 . . . . 177.2(4) ?
C4 N C16 C15 . . . . -1.2(6) ?
C5 N C16 C11 . . . . -1.9(4) ?
C4 N C16 C11 . . . . 179.7(3) ?
C14 C15 C16 N . . . . -177.5(4) ?
C14 C15 C16 C11 . . . . 1.5(5) ?
C12 C11 C16 N . . . . 178.6(3) ?
C10 C11 C16 N . . . . 1.0(4) ?
C12 C11 C16 C15 . . . . -0.6(5) ?
C10 C11 C16 C15 . . . . -178.1(3) ?

loop_
_cod_related_entry_id
_cod_related_entry_database
_cod_related_entry_code
1 ChemSpider 66506
